data_7105988
loop_
_publ_author_name
'Qing Xu.'
'Ruwei Shen.'
'Yutaka Ono.'
'Ritsuko Nagahata'
'Shigeru Shimada '
'Midori Goto'
'Li-Biao Han'

_publ_section_title
;
 Highly Regioselective Addition and Dehydrogenative Cross-Coupling of
 H-Heteroatoms with Alkynes Using An Unconventional Palladacycle Catalyst
;
_journal_name_full Chem.Commun.
_journal_page_first 2333
_journal_paper_doi 10.1039/c0cc03436c
_journal_volume 47
_journal_year 2011
_chemical_formula_moiety 'C30 H36 O3 P4 Pd, C H2 Cl2'
_chemical_formula_sum 'C31 H38 Cl2 O3 P4 Pd'
_chemical_formula_weight 759.79
_chemical_name_systematic
;
?
;
_space_group_IT_number 14
_symmetry_cell_setting monoclinic
_symmetry_space_group_name_Hall '-P 2ybc'
_symmetry_space_group_name_H-M 'P 1 21/c 1'
_atom_sites_solution_hydrogens geom
_atom_sites_solution_primary direct
_atom_sites_solution_secondary difmap
_audit_creation_method SHELXL-97
_cell_angle_alpha 90.00
_cell_angle_beta 93.2570(10)
_cell_angle_gamma 90.00
_cell_formula_units_Z 4
_cell_length_a 14.8490(9)
_cell_length_b 11.5995(7)
_cell_length_c 19.2145(12)
_cell_measurement_reflns_used 7716
_cell_measurement_temperature 183(2)
_cell_measurement_theta_max 28.251
_cell_measurement_theta_min 2.436
_cell_volume 3304.2(3)
_computing_cell_refinement 'Bruker SMART'
_computing_data_collection 'Bruker SMART'
_computing_data_reduction 'Bruker SAINT'
_computing_molecular_graphics 'Bruker SHELXTL'
_computing_publication_material 'Bruker SHELXTL'
_computing_structure_refinement 'SHELXL-97 (Sheldrick, 1997)'
_computing_structure_solution 'SHELXS-97 (Sheldrick, 1990)'
_diffrn_ambient_temperature 183(2)
_diffrn_detector_area_resol_mean 8.366
_diffrn_measured_fraction_theta_full 0.988
_diffrn_measured_fraction_theta_max 0.918
_diffrn_measurement_device_type 'CCD area detector'
_diffrn_measurement_method 'phi and omega scans'
_diffrn_radiation_monochromator graphite
_diffrn_radiation_source 'rotating unit'
_diffrn_radiation_type MoK\a
_diffrn_radiation_wavelength 0.71073
_diffrn_reflns_av_R_equivalents 0.0194
_diffrn_reflns_av_sigmaI/netI 0.0202
_diffrn_reflns_limit_h_max 18
_diffrn_reflns_limit_h_min -19
_diffrn_reflns_limit_k_max 15
_diffrn_reflns_limit_k_min -15
_diffrn_reflns_limit_l_max 25
_diffrn_reflns_limit_l_min -14
_diffrn_reflns_number 20039
_diffrn_reflns_theta_full 26.22
_diffrn_reflns_theta_max 28.25
_diffrn_reflns_theta_min 1.37
_diffrn_standards_decay_% 0.0
_diffrn_standards_interval_time 529
_diffrn_standards_number 566
_exptl_absorpt_coefficient_mu 0.948
_exptl_absorpt_correction_T_max 0.9541
_exptl_absorpt_correction_T_min 0.7640
_exptl_absorpt_correction_type multi-scan
_exptl_absorpt_process_details sadabs
_exptl_crystal_colour colourless
_exptl_crystal_density_diffrn 1.527
_exptl_crystal_density_method 'not measured'
_exptl_crystal_description rectangular
_exptl_crystal_F_000 1552
_exptl_crystal_size_max 0.30
_exptl_crystal_size_mid 0.05
_exptl_crystal_size_min 0.05
_refine_diff_density_max 1.330
_refine_diff_density_min -1.142
_refine_diff_density_rms 0.087
_refine_ls_extinction_method none
_refine_ls_goodness_of_fit_ref 1.035
_refine_ls_hydrogen_treatment mixed
_refine_ls_matrix_type full
_refine_ls_number_parameters 377
_refine_ls_number_reflns 7503
_refine_ls_number_restraints 2
_refine_ls_restrained_S_all 1.035
_refine_ls_R_factor_all 0.0292
_refine_ls_R_factor_gt 0.0266
_refine_ls_shift/su_max 0.037
_refine_ls_shift/su_mean 0.001
_refine_ls_structure_factor_coef Fsqd
_refine_ls_weighting_details 'calc w=1/[\s^2^(Fo^2^)+(0.0379P)^2^+2.5031P] where P=(Fo^2^+2Fc^2^)/3'
_refine_ls_weighting_scheme calc
_refine_ls_wR_factor_gt 0.0690
_refine_ls_wR_factor_ref 0.0707
_reflns_number_gt 6939
_reflns_number_total 7503
_reflns_threshold_expression >2sigma(I)
_cod_data_source_file C0CC03436C.TXT
_cod_data_source_block han1d
_cod_depositor_comments
;
The following automatic conversions were performed:

'_symmetry_cell_setting' value 'Monoclinic' changed to 'monoclinic'
according to the built-in table from CIF Core dictionary named
'cif_core.dic' version 2.4.1 from 2010-06-29.

Automatic conversion script
Id: cif_fix_values 1646 2011-03-28 12:23:43Z adriana 
;
_cod_original_sg_symbol_H-M P2(1)/c
_cod_database_code 7105988

loop_
_symmetry_equiv_pos_as_xyz
'x, y, z'
'-x, y+1/2, -z+1/2'
'-x, -y, -z'
'x, -y-1/2, z-1/2'

loop_
_atom_site_label
_atom_site_type_symbol
_atom_site_fract_x
_atom_site_fract_y
_atom_site_fract_z
_atom_site_U_iso_or_equiv
_atom_site_adp_type
_atom_site_occupancy
_atom_site_symmetry_multiplicity
_atom_site_calc_flag
_atom_site_refinement_flags
_atom_site_disorder_assembly
_atom_site_disorder_group
C1 C 0.14421(12) 0.47915(15) 0.19757(9) 0.0220(3) Uani 1 1 d . . .
C2 C 0.05525(12) 0.51217(16) 0.20786(10) 0.0266(4) Uani 1 1 d . . .
H2 H 0.0126 0.4548 0.2188 0.032 Uiso 1 1 calc R . .
C3 C 0.02745(13) 0.62624(17) 0.20253(11) 0.0310(4) Uani 1 1 d . . .
H3 H -0.0334 0.6460 0.2099 0.037 Uiso 1 1 calc R . .
C4 C 0.08856(14) 0.71157(17) 0.18648(11) 0.0322(4) Uani 1 1 d . . .
H4 H 0.0703 0.7900 0.1840 0.039 Uiso 1 1 calc R . .
C5 C 0.17625(13) 0.68122(15) 0.17419(11) 0.0276(4) Uani 1 1 d . . .
H5 H 0.2177 0.7391 0.1620 0.033 Uiso 1 1 calc R . .
C6 C 0.20484(11) 0.56627(15) 0.17946(9) 0.0219(3) Uani 1 1 d . . .
C7 C 0.02906(13) 0.29790(16) 0.08007(11) 0.0285(4) Uani 1 1 d . . .
C8 C 0.00047(16) 0.35293(18) 0.01835(12) 0.0385(5) Uani 1 1 d . . .
H8 H 0.0430 0.3724 -0.0149 0.046 Uiso 1 1 calc R . .
C9 C -0.09066(19) 0.3797(2) 0.00512(16) 0.0536(7) Uani 1 1 d . . .
H9 H -0.1098 0.4177 -0.0369 0.064 Uiso 1 1 calc R . .
C10 C -0.15259(18) 0.3512(2) 0.05259(18) 0.0579(8) Uani 1 1 d . . .
H10 H -0.2143 0.3706 0.0436 0.070 Uiso 1 1 calc R . .
C11 C -0.12527(17) 0.2943(2) 0.11348(17) 0.0518(7) Uani 1 1 d . . .
H11 H -0.1685 0.2733 0.1458 0.062 Uiso 1 1 calc R . .
C12 C -0.03432(15) 0.2678(2) 0.12749(13) 0.0389(5) Uani 1 1 d . . .
H12 H -0.0157 0.2291 0.1695 0.047 Uiso 1 1 calc R . .
C13 C 0.16869(13) 0.12710(15) 0.07452(9) 0.0250(4) Uani 1 1 d . . .
C14 C 0.10230(14) 0.04220(16) 0.06710(10) 0.0299(4) Uani 1 1 d . . .
H14 H 0.0412 0.0609 0.0740 0.036 Uiso 1 1 calc R . .
C15 C 0.12564(16) -0.07000(17) 0.04951(11) 0.0369(5) Uani 1 1 d . . .
H15 H 0.0802 -0.1275 0.0441 0.044 Uiso 1 1 calc R . .
C16 C 0.21426(17) -0.09810(18) 0.03987(11) 0.0396(5) Uani 1 1 d . . .
H16 H 0.2298 -0.1750 0.0285 0.048 Uiso 1 1 calc R . .
C17 C 0.28045(16) -0.01451(19) 0.04671(11) 0.0380(5) Uani 1 1 d . . .
H17 H 0.3415 -0.0340 0.0399 0.046 Uiso 1 1 calc R . .
C18 C 0.25790(14) 0.09780(17) 0.06345(10) 0.0308(4) Uani 1 1 d . . .
H18 H 0.3035 0.1552 0.0674 0.037 Uiso 1 1 calc R . .
C19 C 0.38216(12) 0.65961(16) 0.16025(10) 0.0257(4) Uani 1 1 d . . .
C20 C 0.41818(14) 0.70538(18) 0.10104(11) 0.0322(4) Uani 1 1 d . . .
H20 H 0.4091 0.6670 0.0575 0.039 Uiso 1 1 calc R . .
C21 C 0.46760(15) 0.80742(19) 0.10545(13) 0.0382(5) Uani 1 1 d . . .
H21 H 0.4930 0.8376 0.0650 0.046 Uiso 1 1 calc R . .
C22 C 0.47994(14) 0.86486(18) 0.16793(13) 0.0382(5) Uani 1 1 d . . .
H22 H 0.5131 0.9349 0.1704 0.046 Uiso 1 1 calc R . .
C23 C 0.44407(15) 0.82063(18) 0.22697(13) 0.0369(5) Uani 1 1 d . . .
H23 H 0.4524 0.8604 0.2701 0.044 Uiso 1 1 calc R . .
C24 C 0.39590(14) 0.71818(18) 0.22337(11) 0.0321(4) Uani 1 1 d . . .
H24 H 0.3720 0.6876 0.2643 0.039 Uiso 1 1 calc R . .
C25 C 0.27502(14) 0.25913(18) 0.38110(10) 0.0314(4) Uani 1 1 d . . .
H25A H 0.3403 0.2705 0.3756 0.038 Uiso 1 1 calc R . .
H25B H 0.2639 0.2651 0.4313 0.038 Uiso 1 1 calc R . .
C26 C 0.24639(15) 0.14024(18) 0.35382(10) 0.0320(4) Uani 1 1 d . . .
H26A H 0.1851 0.1221 0.3684 0.038 Uiso 1 1 calc R . .
H26B H 0.2884 0.0810 0.3737 0.038 Uiso 1 1 calc R . .
C27 C 0.10815(14) 0.3847(2) 0.37884(11) 0.0355(4) Uani 1 1 d . . .
H27A H 0.1237 0.4096 0.4268 0.053 Uiso 1 1 calc R . .
H27B H 0.0770 0.3103 0.3795 0.053 Uiso 1 1 calc R . .
H27C H 0.0686 0.4422 0.3555 0.053 Uiso 1 1 calc R . .
C28 C 0.27022(16) 0.50339(19) 0.35110(11) 0.0361(5) Uani 1 1 d . . .
H28A H 0.2343 0.5685 0.3325 0.054 Uiso 1 1 calc R . .
H28B H 0.3283 0.5019 0.3294 0.054 Uiso 1 1 calc R . .
H28C H 0.2805 0.5120 0.4017 0.054 Uiso 1 1 calc R . .
C29 C 0.20725(15) -0.00646(17) 0.23689(11) 0.0337(4) Uani 1 1 d . . .
H29A H 0.2135 -0.0214 0.1872 0.051 Uiso 1 1 calc R . .
H29B H 0.1437 -0.0133 0.2475 0.051 Uiso 1 1 calc R . .
H29C H 0.2431 -0.0627 0.2646 0.051 Uiso 1 1 calc R . .
C30 C 0.36630(13) 0.13329(19) 0.24215(12) 0.0352(4) Uani 1 1 d . . .
H30A H 0.3967 0.0780 0.2741 0.053 Uiso 1 1 calc R . .
H30B H 0.3927 0.2100 0.2499 0.053 Uiso 1 1 calc R . .
H30C H 0.3739 0.1094 0.1939 0.053 Uiso 1 1 calc R . .
C31 C 0.52095(19) 0.8222(2) 0.41803(15) 0.0509(6) Uani 1 1 d . . .
H31A H 0.5595 0.8319 0.4614 0.061 Uiso 1 1 calc R . .
H31B H 0.5587 0.8370 0.3781 0.061 Uiso 1 1 calc R . .
Cl1 Cl 0.48146(6) 0.67914(7) 0.41332(4) 0.0661(2) Uani 1 1 d . . .
Cl2 Cl 0.43378(7) 0.92385(9) 0.41701(4) 0.0790(3) Uani 1 1 d . . .
O1 O 0.19943(10) 0.34671(12) 0.04643(7) 0.0307(3) Uani 1 1 d . . .
O2 O 0.31067(9) 0.49289(13) 0.07954(7) 0.0324(3) Uani 1 1 d D . .
H1 H 0.2600(13) 0.4333(18) 0.0690(8) 0.038 Uiso 1 1 d D . .
O3 O 0.35946(9) 0.43985(12) 0.20630(8) 0.0321(3) Uani 1 1 d . . .
P1 P 0.24707(3) 0.13798(4) 0.25798(2) 0.02335(10) Uani 1 1 d . . .
P2 P 0.21033(3) 0.37012(4) 0.33216(2) 0.02353(10) Uani 1 1 d . . .
P3 P 0.14896(3) 0.27573(4) 0.10060(2) 0.02265(10) Uani 1 1 d . . .
P4 P 0.31806(3) 0.52713(4) 0.15722(2) 0.02321(10) Uani 1 1 d D . .
Pd1 Pd 0.186485(8) 0.312521(11) 0.217352(6) 0.01950(5) Uani 1 1 d . . .

loop_
_atom_site_aniso_label
_atom_site_aniso_U_11
_atom_site_aniso_U_22
_atom_site_aniso_U_33
_atom_site_aniso_U_23
_atom_site_aniso_U_13
_atom_site_aniso_U_12
C1 0.0254(8) 0.0193(8) 0.0212(8) -0.0012(6) -0.0002(6) 0.0014(6)
C2 0.0244(8) 0.0244(9) 0.0313(9) -0.0004(7) 0.0021(7) -0.0006(7)
C3 0.0236(9) 0.0298(10) 0.0395(11) -0.0019(8) 0.0015(8) 0.0058(7)
C4 0.0321(10) 0.0219(8) 0.0423(11) 0.0000(8) -0.0022(8) 0.0073(7)
C5 0.0290(9) 0.0210(8) 0.0324(10) 0.0033(7) -0.0003(8) -0.0003(7)
C6 0.0225(8) 0.0209(8) 0.0221(8) 0.0002(6) 0.0000(6) 0.0014(6)
C7 0.0329(10) 0.0202(8) 0.0316(10) -0.0053(7) -0.0066(8) -0.0003(7)
C8 0.0496(12) 0.0235(9) 0.0402(12) -0.0004(8) -0.0157(10) -0.0005(8)
C9 0.0572(15) 0.0290(11) 0.0703(18) -0.0058(11) -0.0350(14) 0.0068(10)
C10 0.0400(13) 0.0375(13) 0.093(2) -0.0254(14) -0.0259(14) 0.0077(10)
C11 0.0347(12) 0.0456(13) 0.0751(19) -0.0247(13) 0.0038(12) -0.0043(10)
C12 0.0367(11) 0.0375(11) 0.0422(12) -0.0068(9) 0.0004(9) -0.0028(9)
C13 0.0346(9) 0.0214(8) 0.0188(8) -0.0012(6) -0.0010(7) -0.0016(7)
C14 0.0377(10) 0.0246(9) 0.0271(9) 0.0001(7) -0.0009(8) -0.0047(8)
C15 0.0563(13) 0.0221(9) 0.0316(10) -0.0010(8) -0.0031(9) -0.0084(9)
C16 0.0643(15) 0.0229(9) 0.0312(10) -0.0044(8) -0.0010(10) 0.0063(9)
C17 0.0459(12) 0.0359(11) 0.0326(11) -0.0021(9) 0.0039(9) 0.0108(9)
C18 0.0365(10) 0.0282(9) 0.0276(9) -0.0009(7) 0.0002(8) -0.0018(8)
C19 0.0220(8) 0.0258(8) 0.0293(9) -0.0006(7) 0.0000(7) -0.0010(7)
C20 0.0311(10) 0.0339(10) 0.0318(10) -0.0005(8) 0.0037(8) -0.0032(8)
C21 0.0343(11) 0.0363(11) 0.0445(13) 0.0075(9) 0.0071(9) -0.0061(8)
C22 0.0297(10) 0.0271(10) 0.0572(14) 0.0015(9) -0.0031(9) -0.0048(8)
C23 0.0364(11) 0.0318(10) 0.0416(12) -0.0080(9) -0.0060(9) -0.0016(8)
C24 0.0335(10) 0.0330(10) 0.0295(10) -0.0018(8) -0.0006(8) -0.0034(8)
C25 0.0363(10) 0.0355(10) 0.0220(9) 0.0005(8) -0.0030(8) 0.0044(8)
C26 0.0405(11) 0.0299(10) 0.0256(9) 0.0055(8) 0.0018(8) 0.0052(8)
C27 0.0324(10) 0.0461(12) 0.0285(10) -0.0063(9) 0.0066(8) 0.0010(9)
C28 0.0481(12) 0.0336(11) 0.0265(10) -0.0047(8) -0.0002(8) -0.0115(9)
C29 0.0432(11) 0.0210(9) 0.0368(10) 0.0023(8) 0.0016(9) -0.0023(8)
C30 0.0292(10) 0.0354(11) 0.0413(11) 0.0001(9) 0.0036(8) 0.0035(8)
C31 0.0490(14) 0.0512(15) 0.0529(15) 0.0086(12) 0.0046(12) -0.0055(11)
Cl1 0.0866(5) 0.0624(4) 0.0504(4) -0.0013(3) 0.0133(4) -0.0248(4)
Cl2 0.0902(6) 0.0911(6) 0.0574(4) 0.0148(4) 0.0181(4) 0.0353(5)
O1 0.0448(8) 0.0260(7) 0.0211(6) 0.0006(5) 0.0014(6) -0.0103(6)
O2 0.0342(7) 0.0342(7) 0.0293(7) -0.0073(6) 0.0075(6) -0.0092(6)
O3 0.0283(7) 0.0279(7) 0.0404(8) 0.0057(6) 0.0031(6) 0.0060(5)
P1 0.0271(2) 0.0191(2) 0.0239(2) 0.00205(17) 0.00127(17) 0.00140(16)
P2 0.0271(2) 0.0244(2) 0.0191(2) -0.00194(17) 0.00167(17) -0.00053(17)
P3 0.0299(2) 0.0182(2) 0.0196(2) -0.00037(16) -0.00138(17) -0.00239(17)
P4 0.0231(2) 0.0210(2) 0.0257(2) -0.00059(17) 0.00291(17) -0.00045(16)
Pd1 0.02348(8) 0.01658(7) 0.01839(7) -0.00016(4) 0.00071(5) 0.00052(4)

loop_
_atom_type_symbol
_atom_type_description
_atom_type_scat_dispersion_real
_atom_type_scat_dispersion_imag
_atom_type_scat_source
C C 0.0033 0.0016 'International Tables Vol C Tables 4.2.6.8 and 6.1.1.4'
H H 0.0000 0.0000 'International Tables Vol C Tables 4.2.6.8 and 6.1.1.4'
O O 0.0106 0.0060 'International Tables Vol C Tables 4.2.6.8 and 6.1.1.4'
P P 0.1023 0.0942 'International Tables Vol C Tables 4.2.6.8 and 6.1.1.4'
Cl Cl 0.1484 0.1585 'International Tables Vol C Tables 4.2.6.8 and 6.1.1.4'
Pd Pd -0.9988 1.0072 'International Tables Vol C Tables 4.2.6.8 and 6.1.1.4'

loop_
_geom_angle_atom_site_label_1
_geom_angle_atom_site_label_2
_geom_angle_atom_site_label_3
_geom_angle
_geom_angle_site_symmetry_1
_geom_angle_site_symmetry_3
_geom_angle_publ_flag
C2 C1 C6 117.35(16) . . ?
C2 C1 Pd1 120.70(13) . . ?
C6 C1 Pd1 121.70(12) . . ?
C3 C2 C1 121.96(17) . . ?
C3 C2 H2 119.0 . . ?
C1 C2 H2 119.0 . . ?
C2 C3 C4 120.01(18) . . ?
C2 C3 H3 120.0 . . ?
C4 C3 H3 120.0 . . ?
C5 C4 C3 119.35(18) . . ?
C5 C4 H4 120.3 . . ?
C3 C4 H4 120.3 . . ?
C4 C5 C6 120.97(18) . . ?
C4 C5 H5 119.5 . . ?
C6 C5 H5 119.5 . . ?
C5 C6 C1 120.31(16) . . ?
C5 C6 P4 120.11(14) . . ?
C1 C6 P4 119.45(13) . . ?
C8 C7 C12 119.2(2) . . ?
C8 C7 P3 119.80(17) . . ?
C12 C7 P3 120.82(16) . . ?
C7 C8 C9 120.1(2) . . ?
C7 C8 H8 119.9 . . ?
C9 C8 H8 119.9 . . ?
C10 C9 C8 120.3(2) . . ?
C10 C9 H9 119.8 . . ?
C8 C9 H9 119.8 . . ?
C9 C10 C11 120.1(2) . . ?
C9 C10 H10 120.0 . . ?
C11 C10 H10 120.0 . . ?
C10 C11 C12 120.1(3) . . ?
C10 C11 H11 119.9 . . ?
C12 C11 H11 119.9 . . ?
C7 C12 C11 120.1(2) . . ?
C7 C12 H12 120.0 . . ?
C11 C12 H12 120.0 . . ?
C14 C13 C18 118.94(18) . . ?
C14 C13 P3 124.88(15) . . ?
C18 C13 P3 116.15(14) . . ?
C13 C14 C15 120.0(2) . . ?
C13 C14 H14 120.0 . . ?
C15 C14 H14 120.0 . . ?
C16 C15 C14 120.4(2) . . ?
C16 C15 H15 119.8 . . ?
C14 C15 H15 119.8 . . ?
C15 C16 C17 120.04(19) . . ?
C15 C16 H16 120.0 . . ?
C17 C16 H16 120.0 . . ?
C16 C17 C18 120.1(2) . . ?
C16 C17 H17 120.0 . . ?
C18 C17 H17 120.0 . . ?
C17 C18 C13 120.51(19) . . ?
C17 C18 H18 119.7 . . ?
C13 C18 H18 119.7 . . ?
C20 C19 C24 118.79(18) . . ?
C20 C19 P4 121.67(15) . . ?
C24 C19 P4 119.54(15) . . ?
C19 C20 C21 120.1(2) . . ?
C19 C20 H20 120.0 . . ?
C21 C20 H20 120.0 . . ?
C22 C21 C20 120.5(2) . . ?
C22 C21 H21 119.7 . . ?
C20 C21 H21 119.7 . . ?
C21 C22 C23 119.9(2) . . ?
C21 C22 H22 120.0 . . ?
C23 C22 H22 120.0 . . ?
C22 C23 C24 120.0(2) . . ?
C22 C23 H23 120.0 . . ?
C24 C23 H23 120.0 . . ?
C23 C24 C19 120.7(2) . . ?
C23 C24 H24 119.7 . . ?
C19 C24 H24 119.7 . . ?
C26 C25 P2 109.30(13) . . ?
C26 C25 H25A 109.8 . . ?
P2 C25 H25A 109.8 . . ?
C26 C25 H25B 109.8 . . ?
P2 C25 H25B 109.8 . . ?
H25A C25 H25B 108.3 . . ?
C25 C26 P1 109.80(13) . . ?
C25 C26 H26A 109.7 . . ?
P1 C26 H26A 109.7 . . ?
C25 C26 H26B 109.7 . . ?
P1 C26 H26B 109.7 . . ?
H26A C26 H26B 108.2 . . ?
P2 C27 H27A 109.5 . . ?
P2 C27 H27B 109.5 . . ?
H27A C27 H27B 109.5 . . ?
P2 C27 H27C 109.5 . . ?
H27A C27 H27C 109.5 . . ?
H27B C27 H27C 109.5 . . ?
P2 C28 H28A 109.5 . . ?
P2 C28 H28B 109.5 . . ?
H28A C28 H28B 109.5 . . ?
P2 C28 H28C 109.5 . . ?
H28A C28 H28C 109.5 . . ?
H28B C28 H28C 109.5 . . ?
P1 C29 H29A 109.5 . . ?
P1 C29 H29B 109.5 . . ?
H29A C29 H29B 109.5 . . ?
P1 C29 H29C 109.5 . . ?
H29A C29 H29C 109.5 . . ?
H29B C29 H29C 109.5 . . ?
P1 C30 H30A 109.5 . . ?
P1 C30 H30B 109.5 . . ?
H30A C30 H30B 109.5 . . ?
P1 C30 H30C 109.5 . . ?
H30A C30 H30C 109.5 . . ?
H30B C30 H30C 109.5 . . ?
Cl2 C31 Cl1 112.97(15) . . ?
Cl2 C31 H31A 109.0 . . ?
Cl1 C31 H31A 109.0 . . ?
Cl2 C31 H31B 109.0 . . ?
Cl1 C31 H31B 109.0 . . ?
H31A C31 H31B 107.8 . . ?
P4 O2 H1 111.9(9) . . ?
C29 P1 C30 104.10(10) . . ?
C29 P1 C26 102.48(10) . . ?
C30 P1 C26 103.23(10) . . ?
C29 P1 Pd1 127.74(7) . . ?
C30 P1 Pd1 109.36(7) . . ?
C26 P1 Pd1 107.36(7) . . ?
C28 P2 C27 103.65(11) . . ?
C28 P2 C25 105.04(10) . . ?
C27 P2 C25 103.93(10) . . ?
C28 P2 Pd1 119.03(7) . . ?
C27 P2 Pd1 114.31(7) . . ?
C25 P2 Pd1 109.49(7) . . ?
O1 P3 C7 106.45(9) . . ?
O1 P3 C13 103.06(8) . . ?
C7 P3 C13 104.15(8) . . ?
O1 P3 Pd1 116.87(5) . . ?
C7 P3 Pd1 111.22(7) . . ?
C13 P3 Pd1 113.96(6) . . ?
O3 P4 O2 116.17(9) . . ?
O3 P4 C19 111.06(9) . . ?
O2 P4 C19 104.99(8) . . ?
O3 P4 C6 112.00(8) . . ?
O2 P4 C6 106.04(8) . . ?
C19 P4 C6 105.84(8) . . ?
C1 Pd1 P2 86.19(5) . . ?
C1 Pd1 P3 86.58(5) . . ?
P2 Pd1 P3 172.173(17) . . ?
C1 Pd1 P1 169.63(5) . . ?
P2 Pd1 P1 84.044(17) . . ?
P3 Pd1 P1 103.349(17) . . ?

loop_
_geom_bond_atom_site_label_1
_geom_bond_atom_site_label_2
_geom_bond_distance
_geom_bond_site_symmetry_2
_geom_bond_publ_flag
C1 C2 1.400(2) . ?
C1 C6 1.410(2) . ?
C1 Pd1 2.0609(17) . ?
C2 C3 1.388(3) . ?
C2 H2 0.9500 . ?
C3 C4 1.389(3) . ?
C3 H3 0.9500 . ?
C4 C5 1.382(3) . ?
C4 H4 0.9500 . ?
C5 C6 1.401(2) . ?
C5 H5 0.9500 . ?
C6 P4 1.8158(18) . ?
C7 C8 1.392(3) . ?
C7 C12 1.391(3) . ?
C7 P3 1.820(2) . ?
C8 C9 1.397(3) . ?
C8 H8 0.9500 . ?
C9 C10 1.372(5) . ?
C9 H9 0.9500 . ?
C10 C11 1.384(5) . ?
C10 H10 0.9500 . ?
C11 C12 1.396(3) . ?
C11 H11 0.9500 . ?
C12 H12 0.9500 . ?
C13 C14 1.395(3) . ?
C13 C18 1.396(3) . ?
C13 P3 1.8236(19) . ?
C14 C15 1.393(3) . ?
C14 H14 0.9500 . ?
C15 C16 1.378(3) . ?
C15 H15 0.9500 . ?
C16 C17 1.382(3) . ?
C16 H16 0.9500 . ?
C17 C18 1.387(3) . ?
C17 H17 0.9500 . ?
C18 H18 0.9500 . ?
C19 C20 1.390(3) . ?
C19 C24 1.395(3) . ?
C19 P4 1.8068(19) . ?
C20 C21 1.393(3) . ?
C20 H20 0.9500 . ?
C21 C22 1.376(3) . ?
C21 H21 0.9500 . ?
C22 C23 1.379(3) . ?
C22 H22 0.9500 . ?
C23 C24 1.387(3) . ?
C23 H23 0.9500 . ?
C24 H24 0.9500 . ?
C25 C26 1.527(3) . ?
C25 P2 1.834(2) . ?
C25 H25A 0.9900 . ?
C25 H25B 0.9900 . ?
C26 P1 1.842(2) . ?
C26 H26A 0.9900 . ?
C26 H26B 0.9900 . ?
C27 P2 1.814(2) . ?
C27 H27A 0.9800 . ?
C27 H27B 0.9800 . ?
C27 H27C 0.9800 . ?
C28 P2 1.810(2) . ?
C28 H28A 0.9800 . ?
C28 H28B 0.9800 . ?
C28 H28C 0.9800 . ?
C29 P1 1.815(2) . ?
C29 H29A 0.9800 . ?
C29 H29B 0.9800 . ?
C29 H29C 0.9800 . ?
C30 P1 1.814(2) . ?
C30 H30A 0.9800 . ?
C30 H30B 0.9800 . ?
C30 H30C 0.9800 . ?
C31 Cl2 1.750(3) . ?
C31 Cl1 1.761(3) . ?
C31 H31A 0.9900 . ?
C31 H31B 0.9900 . ?
O1 P3 1.5530(14) . ?
O2 P4 1.5423(14) . ?
O2 H1 1.033(13) . ?
O3 P4 1.4921(14) . ?
P1 Pd1 2.3320(5) . ?
P2 Pd1 2.3129(5) . ?
P3 Pd1 2.3201(5) . ?

loop_
_geom_torsion_atom_site_label_1
_geom_torsion_atom_site_label_2
_geom_torsion_atom_site_label_3
_geom_torsion_atom_site_label_4
_geom_torsion
_geom_torsion_site_symmetry_1
_geom_torsion_site_symmetry_2
_geom_torsion_site_symmetry_3
_geom_torsion_site_symmetry_4
_geom_torsion_publ_flag
C6 C1 C2 C3 -1.8(3) . . . . ?
Pd1 C1 C2 C3 172.66(15) . . . . ?
C1 C2 C3 C4 0.1(3) . . . . ?
C2 C3 C4 C5 1.6(3) . . . . ?
C3 C4 C5 C6 -1.7(3) . . . . ?
C4 C5 C6 C1 -0.1(3) . . . . ?
C4 C5 C6 P4 175.73(16) . . . . ?
C2 C1 C6 C5 1.7(3) . . . . ?
Pd1 C1 C6 C5 -172.63(14) . . . . ?
C2 C1 C6 P4 -174.09(13) . . . . ?
Pd1 C1 C6 P4 11.6(2) . . . . ?
C12 C7 C8 C9 1.4(3) . . . . ?
P3 C7 C8 C9 -174.18(16) . . . . ?
C7 C8 C9 C10 -0.4(3) . . . . ?
C8 C9 C10 C11 -0.9(4) . . . . ?
C9 C10 C11 C12 1.3(4) . . . . ?
C8 C7 C12 C11 -1.0(3) . . . . ?
P3 C7 C12 C11 174.52(17) . . . . ?
C10 C11 C12 C7 -0.3(3) . . . . ?
C18 C13 C14 C15 0.6(3) . . . . ?
P3 C13 C14 C15 -177.47(15) . . . . ?
C13 C14 C15 C16 0.5(3) . . . . ?
C14 C15 C16 C17 -0.9(3) . . . . ?
C15 C16 C17 C18 0.1(3) . . . . ?
C16 C17 C18 C13 0.9(3) . . . . ?
C14 C13 C18 C17 -1.3(3) . . . . ?
P3 C13 C18 C17 176.92(16) . . . . ?
C24 C19 C20 C21 0.5(3) . . . . ?
P4 C19 C20 C21 -179.70(16) . . . . ?
C19 C20 C21 C22 -1.1(3) . . . . ?
C20 C21 C22 C23 0.7(3) . . . . ?
C21 C22 C23 C24 0.2(3) . . . . ?
C22 C23 C24 C19 -0.8(3) . . . . ?
C20 C19 C24 C23 0.4(3) . . . . ?
P4 C19 C24 C23 -179.34(16) . . . . ?
P2 C25 C26 P1 49.04(17) . . . . ?
C25 C26 P1 C29 -177.76(14) . . . . ?
C25 C26 P1 C30 74.28(16) . . . . ?
C25 C26 P1 Pd1 -41.21(15) . . . . ?
C26 C25 P2 C28 -164.55(14) . . . . ?
C26 C25 P2 C27 86.88(15) . . . . ?
C26 C25 P2 Pd1 -35.64(15) . . . . ?
C8 C7 P3 O1 10.03(18) . . . . ?
C12 C7 P3 O1 -165.45(16) . . . . ?
C8 C7 P3 C13 -98.47(17) . . . . ?
C12 C7 P3 C13 86.04(17) . . . . ?
C8 C7 P3 Pd1 138.36(15) . . . . ?
C12 C7 P3 Pd1 -37.13(18) . . . . ?
C14 C13 P3 O1 -132.68(16) . . . . ?
C18 C13 P3 O1 49.23(16) . . . . ?
C14 C13 P3 C7 -21.69(18) . . . . ?
C18 C13 P3 C7 160.22(15) . . . . ?
C14 C13 P3 Pd1 99.68(16) . . . . ?
C18 C13 P3 Pd1 -78.42(15) . . . . ?
C20 C19 P4 O3 122.27(16) . . . . ?
C24 C19 P4 O3 -57.95(18) . . . . ?
C20 C19 P4 O2 -4.05(18) . . . . ?
C24 C19 P4 O2 175.73(15) . . . . ?
C20 C19 P4 C6 -115.97(17) . . . . ?
C24 C19 P4 C6 63.82(17) . . . . ?
C5 C6 P4 O3 140.14(15) . . . . ?
C1 C6 P4 O3 -44.04(17) . . . . ?
C5 C6 P4 O2 -92.20(16) . . . . ?
C1 C6 P4 O2 83.63(15) . . . . ?
C5 C6 P4 C19 18.98(18) . . . . ?
C1 C6 P4 C19 -165.20(14) . . . . ?
C2 C1 Pd1 P2 -84.30(14) . . . . ?
C6 C1 Pd1 P2 89.87(14) . . . . ?
C2 C1 Pd1 P3 92.71(14) . . . . ?
C6 C1 Pd1 P3 -93.12(14) . . . . ?
C2 C1 Pd1 P1 -103.9(3) . . . . ?
C6 C1 Pd1 P1 70.3(3) . . . . ?
C28 P2 Pd1 C1 -47.40(10) . . . . ?
C27 P2 Pd1 C1 75.76(10) . . . . ?
C25 P2 Pd1 C1 -168.14(9) . . . . ?
C28 P2 Pd1 P1 129.12(9) . . . . ?
C27 P2 Pd1 P1 -107.72(9) . . . . ?
C25 P2 Pd1 P1 8.38(7) . . . . ?
O1 P3 Pd1 C1 60.36(8) . . . . ?
C7 P3 Pd1 C1 -62.13(8) . . . . ?
C13 P3 Pd1 C1 -179.49(8) . . . . ?
O1 P3 Pd1 P1 -116.61(7) . . . . ?
C7 P3 Pd1 P1 120.90(7) . . . . ?
C13 P3 Pd1 P1 3.55(7) . . . . ?
C29 P1 Pd1 C1 156.5(3) . . . . ?
C30 P1 Pd1 C1 -76.8(3) . . . . ?
C26 P1 Pd1 C1 34.6(3) . . . . ?
C29 P1 Pd1 P2 136.81(9) . . . . ?
C30 P1 Pd1 P2 -96.43(8) . . . . ?
C26 P1 Pd1 P2 14.92(7) . . . . ?
C29 P1 Pd1 P3 -40.58(9) . . . . ?
C30 P1 Pd1 P3 86.18(8) . . . . ?
C26 P1 Pd1 P3 -162.47(7) . . . . ?
